data_4104385
loop_
_publ_author_name
'Hong-Young Chang'
'Sang-Hwan Kim'
'Kang Min Ok'
'P. Shiv Halasyamani'

_publ_contact_author_address
;
Department of Chemistry
University of Houston
Houston, Texas
77204-5003
USA
;
_publ_contact_author_email psh@uh.edu
_publ_contact_author_fax 1-713-743-0796
_publ_contact_author_name 'P. Shiv Halasyamani'
_publ_contact_author_phone 1-713-743-3278
_publ_section_title
;
 Polar or Nonpolar? A+ Cation Polarity Control in A2Ti(IO3)6 (A = Li, Na,
 K, Rb, Cs, Tl)
;
_journal_name_full 'Journal of the American Chemical Society'
_journal_page_first 6865
_journal_page_last 6873
_journal_paper_doi 10.1021/ja9015099
_journal_volume 131
_journal_year 2009
_chemical_absolute_configuration unk
_chemical_formula_sum 'I6 Na2 O18 Ti'
_chemical_formula_weight 1143.28
_chemical_name_systematic
;
 ?
;
_space_group_IT_number 173
_symmetry_cell_setting hexagonal
_symmetry_space_group_name_Hall 'P 6c'
_symmetry_space_group_name_H-M 'P 63'
_atom_sites_solution_primary direct
_atom_sites_solution_secondary difmap
_cell_angle_alpha 90
_cell_angle_beta 90
_cell_angle_gamma 120
_cell_formula_units_Z 1
_cell_length_a 9.649(3)
_cell_length_b 9.649(3)
_cell_length_c 5.198(3)
_cell_measurement_temperature 296(2)
_cell_volume 419.1(3)
_computing_structure_refinement 'SHELXL-97 (Sheldrick, 1997)'
_diffrn_ambient_temperature 296(2)
_diffrn_measured_fraction_theta_full 1
_diffrn_measured_fraction_theta_max 1
_diffrn_radiation_monochromator graphite
_diffrn_radiation_type MoK\a
_diffrn_radiation_wavelength 0.71073
_diffrn_reflns_av_R_equivalents 0.0539
_diffrn_reflns_av_unetI/netI 0.0525
_diffrn_reflns_limit_h_max 12
_diffrn_reflns_limit_h_min -12
_diffrn_reflns_limit_k_max 12
_diffrn_reflns_limit_k_min -12
_diffrn_reflns_limit_l_max 6
_diffrn_reflns_limit_l_min -6
_diffrn_reflns_number 3681
_diffrn_reflns_theta_full 27.43
_diffrn_reflns_theta_max 27.43
_diffrn_reflns_theta_min 2.44
_exptl_absorpt_coefficient_mu 11.705
_exptl_absorpt_correction_T_max 0.8919
_exptl_absorpt_correction_T_min 0.5922
_exptl_absorpt_correction_type psi-scan
_exptl_crystal_density_diffrn 4.53
_exptl_crystal_density_method 'not measured'
_exptl_crystal_F_000 506
_exptl_crystal_size_max 0.05
_exptl_crystal_size_mid 0.02
_exptl_crystal_size_min 0.01
_refine_diff_density_max 0.979
_refine_diff_density_min -2.243
_refine_diff_density_rms 0.238
_refine_ls_abs_structure_details 'Flack H D (1983), Acta Cryst. A39, 876-881'
_refine_ls_abs_structure_Flack 0.08(9)
_refine_ls_extinction_method none
_refine_ls_goodness_of_fit_ref 1.099
_refine_ls_matrix_type full
_refine_ls_number_parameters 44
_refine_ls_number_reflns 645
_refine_ls_number_restraints 1
_refine_ls_restrained_S_all 1.098
_refine_ls_R_factor_all 0.0505
_refine_ls_R_factor_gt 0.0354
_refine_ls_shift/su_max 0.001
_refine_ls_shift/su_mean 0
_refine_ls_structure_factor_coef Fsqd
_refine_ls_weighting_details 'calc w=1/[\s^2^(Fo^2^)+(0.0168P)^2^+0.0000P] where P=(Fo^2^+2Fc^2^)/3'
_refine_ls_weighting_scheme calc
_refine_ls_wR_factor_gt 0.0553
_refine_ls_wR_factor_ref 0.0581
_reflns_number_gt 535
_reflns_number_total 645
_reflns_threshold_expression >2sigma(I)
_cod_data_source_file ja9015099_si_002_1.cif
_cod_data_source_block Na2Ti(iO3)6_P63
_cod_database_code 4104385

loop_
_symmetry_equiv_pos_as_xyz
'x, y, z'
'-y, x-y, z'
'-x+y, -x, z'
'-x, -y, z+1/2'
'y, -x+y, z+1/2'
'x-y, x, z+1/2'

loop_
_atom_site_label
_atom_site_type_symbol
_atom_site_fract_x
_atom_site_fract_y
_atom_site_fract_z
_atom_site_U_iso_or_equiv
_atom_site_adp_type
_atom_site_occupancy
_atom_site_symmetry_multiplicity
_atom_site_calc_flag
_atom_site_refinement_flags
Na1 Na 0.3333 -0.3333 0.7676(12) 0.009(2) Uani 1 3 d S
Ti1 Ti 0 0 0.8552(12) 0.0134(13) Uani 0.5 3 d SP
I1 I 0.34696(6) 0.03570(6) 0.7142(3) 0.01716(17) Uani 1 1 d .
O1 O 0.1345(9) -0.0484(9) 0.6030(15) 0.029(2) Uani 1 1 d .
O2 O 0.3892(9) -0.0971(9) 0.5360(14) 0.0214(17) Uani 1 1 d .
O3 O 0.4375(8) 0.2093(8) 0.5170(14) 0.0186(17) Uani 1 1 d .

loop_
_atom_site_aniso_label
_atom_site_aniso_U_11
_atom_site_aniso_U_22
_atom_site_aniso_U_33
_atom_site_aniso_U_23
_atom_site_aniso_U_13
_atom_site_aniso_U_12
Na1 0.0065(18) 0.0065(18) 0.013(6) 0 0 0.0032(9)
Ti1 0.016(2) 0.016(2) 0.009(3) 0 0 0.0078(10)
I1 0.0243(3) 0.0133(3) 0.0165(3) 0.0031(10) 0.0036(7) 0.0114(3)
O1 0.011(4) 0.013(4) 0.060(6) 0.016(4) 0.005(3) 0.005(3)
O2 0.027(5) 0.029(5) 0.020(4) 0.002(3) 0.004(3) 0.023(4)
O3 0.015(4) 0.010(4) 0.025(5) 0.012(3) 0.001(3) 0.002(3)

loop_
_atom_type_symbol
_atom_type_description
_atom_type_scat_dispersion_real
_atom_type_scat_dispersion_imag
_atom_type_scat_source
O O 0.0106 0.006 'International Tables Vol C Tables 4.2.6.8 and 6.1.1.4'
Na Na 0.0362 0.0249 'International Tables Vol C Tables 4.2.6.8 and 6.1.1.4'
Ti Ti 0.2776 0.4457 'International Tables Vol C Tables 4.2.6.8 and 6.1.1.4'
I I -0.4742 1.8119 'International Tables Vol C Tables 4.2.6.8 and 6.1.1.4'

loop_
_geom_angle_atom_site_label_1
_geom_angle_atom_site_label_2
_geom_angle_atom_site_label_3
_geom_angle
_geom_angle_site_symmetry_1
_geom_angle_site_symmetry_3
O3 Na1 O3 91.7(3) 5 4_655
O3 Na1 O3 91.7(3) 5 6_545
O3 Na1 O3 91.7(3) 4_655 6_545
O3 Na1 O2 95.0(2) 5 2_545
O3 Na1 O2 167.4(2) 4_655 2_545
O3 Na1 O2 77.5(2) 6_545 2_545
O3 Na1 O2 77.5(2) 5 .
O3 Na1 O2 95.0(2) 4_655 .
O3 Na1 O2 167.4(2) 6_545 .
O2 Na1 O2 96.8(3) 2_545 .
O3 Na1 O2 167.4(2) 5 3_655
O3 Na1 O2 77.5(2) 4_655 3_655
O3 Na1 O2 95.0(2) 6_545 3_655
O2 Na1 O2 96.8(3) 2_545 3_655
O2 Na1 O2 96.8(3) . 3_655
O3 Na1 I1 50.55(17) 5 .
O3 Na1 I1 88.74(18) 4_655 .
O3 Na1 I1 142.2(3) 6_545 .
O2 Na1 I1 103.73(19) 2_545 .
O2 Na1 I1 27.82(17) . .
O2 Na1 I1 121.8(2) 3_655 .
O3 Na1 I1 88.74(18) 5 2_545
O3 Na1 I1 142.2(3) 4_655 2_545
O3 Na1 I1 50.55(17) 6_545 2_545
O2 Na1 I1 27.82(17) 2_545 2_545
O2 Na1 I1 121.8(2) . 2_545
O2 Na1 I1 103.73(19) 3_655 2_545
I1 Na1 I1 119.38(3) . 2_545
O3 Na1 I1 142.2(3) 5 3_655
O3 Na1 I1 50.55(17) 4_655 3_655
O3 Na1 I1 88.74(18) 6_545 3_655
O2 Na1 I1 121.8(2) 2_545 3_655
O2 Na1 I1 103.73(19) . 3_655
O2 Na1 I1 27.82(17) 3_655 3_655
I1 Na1 I1 119.38(3) . 3_655
I1 Na1 I1 119.38(3) 2_545 3_655
O1 Ti1 O1 84.4(4) 6 4
O1 Ti1 O1 84.4(4) 6 5
O1 Ti1 O1 84.4(4) 4 5
O1 Ti1 O1 179.5(5) 6 3
O1 Ti1 O1 95.94(19) 4 3
O1 Ti1 O1 95.94(19) 5 3
O1 Ti1 O1 95.94(19) 6 .
O1 Ti1 O1 179.5(5) 4 .
O1 Ti1 O1 95.94(19) 5 .
O1 Ti1 O1 83.7(4) 3 .
O1 Ti1 O1 95.94(19) 6 2
O1 Ti1 O1 95.94(19) 4 2
O1 Ti1 O1 179.5(5) 5 2
O1 Ti1 O1 83.7(4) 3 2
O1 Ti1 O1 83.7(4) . 2
O1 Ti1 Ti1 129.1(3) 6 4_554
O1 Ti1 Ti1 129.1(3) 4 4_554
O1 Ti1 Ti1 129.1(3) 5 4_554
O1 Ti1 Ti1 50.4(3) 3 4_554
O1 Ti1 Ti1 50.4(3) . 4_554
O1 Ti1 Ti1 50.4(3) 2 4_554
O1 Ti1 Ti1 50.9(3) 6 4
O1 Ti1 Ti1 50.9(3) 4 4
O1 Ti1 Ti1 50.9(3) 5 4
O1 Ti1 Ti1 129.6(3) 3 4
O1 Ti1 Ti1 129.6(3) . 4
O1 Ti1 Ti1 129.6(3) 2 4
Ti1 Ti1 Ti1 180.000(2) 4_554 4
O1 Ti1 I1 148.3(3) 6 3
O1 Ti1 I1 90.7(2) 4 3
O1 Ti1 I1 63.9(2) 5 3
O1 Ti1 I1 32.1(2) 3 3
O1 Ti1 I1 89.2(2) . 3
O1 Ti1 I1 115.7(3) 2 3
Ti1 Ti1 I1 77.06(10) 4_554 3
Ti1 Ti1 I1 102.94(11) 4 3
O1 Ti1 I1 90.7(2) 6 2
O1 Ti1 I1 63.9(2) 4 2
O1 Ti1 I1 148.3(3) 5 2
O1 Ti1 I1 89.2(2) 3 2
O1 Ti1 I1 115.7(3) . 2
O1 Ti1 I1 32.1(2) 2 2
Ti1 Ti1 I1 77.06(11) 4_554 2
Ti1 Ti1 I1 102.94(11) 4 2
I1 Ti1 I1 115.14(8) 3 2
O1 Ti1 I1 63.9(2) 6 .
O1 Ti1 I1 148.3(3) 4 .
O1 Ti1 I1 90.7(2) 5 .
O1 Ti1 I1 115.7(3) 3 .
O1 Ti1 I1 32.1(2) . .
O1 Ti1 I1 89.2(2) 2 .
Ti1 Ti1 I1 77.06(11) 4_554 .
Ti1 Ti1 I1 102.94(10) 4 .
I1 Ti1 I1 115.14(8) 3 .
I1 Ti1 I1 115.14(8) 2 .
O3 I1 O2 101.3(3) . .
O3 I1 O1 98.4(3) . .
O2 I1 O1 97.0(4) . .
O3 I1 Ti1 102.9(2) . .
O2 I1 Ti1 129.0(3) . .
O1 I1 Ti1 35.5(3) . .
O3 I1 Na1 138.9(3) . .
O2 I1 Na1 38.6(3) . .
O1 I1 Na1 96.1(2) . .
Ti1 I1 Na1 111.00(4) . .
I1 O1 Ti1 140.9(4) . 4_554
I1 O1 Ti1 112.5(4) . .
Ti1 O1 Ti1 78.7(3) 4_554 .
I1 O2 Na1 113.6(4) . .
I1 O3 Na1 134.7(4) . 4_654

loop_
_geom_bond_atom_site_label_1
_geom_bond_atom_site_label_2
_geom_bond_distance
_geom_bond_site_symmetry_2
Na1 O3 2.314(8) 5
Na1 O3 2.314(8) 4_655
Na1 O3 2.314(8) 6_545
Na1 O2 2.389(8) 2_545
Na1 O2 2.389(8) .
Na1 O2 2.389(8) 3_655
Na1 I1 3.5080(12) .
Na1 I1 3.5080(12) 2_545
Na1 I1 3.5080(12) 3_655
Ti1 O1 2.041(9) 6
Ti1 O1 2.041(9) 4
Ti1 O1 2.041(9) 5
Ti1 O1 2.056(9) 3
Ti1 O1 2.056(9) .
Ti1 O1 2.056(9) 2
Ti1 Ti1 2.5988(14) 4_554
Ti1 Ti1 2.5988(14) 4
Ti1 I1 3.2727(17) 3
Ti1 I1 3.2727(17) 2
Ti1 I1 3.2727(17) .
I1 O3 1.776(7) .
I1 O2 1.786(7) .
I1 O1 1.880(7) .
O1 Ti1 2.041(9) 4_554
O3 Na1 2.314(8) 4_654
